data_1508270
loop_
_publ_author_name
'He, Susan'
'Buelt, Ashley A.'
'Hanley, Jessica M.'
'Morgan, Brad P.'
'Tennyson, Andrew G.'
'Smith, Rhett C.'

_publ_section_title
;
 Sterically Encumbered Bipyridyl-Derivatized Conjugated Polymers and
 Metallopolymers Incorporating Phenylenevinylene, Phenyleneethynylene, and
 Fluorenylene Segments
;
_journal_issue 16
_journal_name_full Macromolecules
_journal_page_first 6344
_journal_paper_doi 10.1021/ma2025144
_journal_volume 45
_journal_year 2012
_chemical_formula_moiety 'C27 H29 Br O2'
_chemical_formula_sum 'C27 H29 Br O2'
_chemical_formula_weight 465.41
_chemical_name_systematic
; 
 ? 
;
_space_group_IT_number 2
_symmetry_cell_setting triclinic
_symmetry_space_group_name_Hall '-P 1'
_symmetry_space_group_name_H-M 'P -1'
_atom_sites_solution_hydrogens geom
_atom_sites_solution_primary direct
_atom_sites_solution_secondary difmap
_audit_creation_method SHELXL-97
_cell_angle_alpha 89.772(6)
_cell_angle_beta 87.339(6)
_cell_angle_gamma 89.842(6)
_cell_formula_units_Z 2
_cell_length_a 8.1338(11)
_cell_length_b 9.7350(15)
_cell_length_c 14.8934(19)
_cell_measurement_reflns_used 3543
_cell_measurement_temperature 163(2)
_cell_measurement_theta_max 26.3697
_cell_measurement_theta_min 3.2618
_cell_volume 1178.0(3)
_computing_cell_refinement 'CrystalClear (Rigaku/MSC,2001)'
_computing_data_collection 'CrystalClear (Rigaku/MSC,2001)'
_computing_data_reduction 'CrystalClear (Rigaku/MSC,2001)'
_computing_molecular_graphics 'SHELXTL 6.10 (Bruker AXS,2000)'
_computing_publication_material 'SHELXTL 6.10 (Bruker AXS,2000)'
_computing_structure_refinement 'SHELXTL 6.10 (Bruker AXS,2000)'
_computing_structure_solution 'SHELXTL 6.10 (Bruker AXS,2000)'
_diffrn_ambient_temperature 163(2)
_diffrn_detector_area_resol_mean 14.6306
_diffrn_measured_fraction_theta_full 0.995
_diffrn_measured_fraction_theta_max 0.995
_diffrn_measurement_details
;
scan:
    Number of images: 260
               Slice: -40.0000 - 90.0000
         Image width: 0.5000
            Exp time: 10.0000
       Rotation axis: Omega
               Omega: 0.0000
                 Chi: 45.0000
                 Phi: 0.0000
                 XTD: 27.5096
              2theta: -0.0158
scan:
    Number of images: 260
               Slice: -40.0000 - 90.0000
         Image width: 0.5000
            Exp time: 10.0000
       Rotation axis: Omega
               Omega: 0.0000
                 Chi: 45.0000
                 Phi: 90.0000
                 XTD: 27.5096
              2theta: -0.0158

;
_diffrn_measurement_device
;
Mercury CCD (2x2 bin mode)
;
_diffrn_measurement_device_details
;
AFC8: Eulerian 3 circle
;
_diffrn_measurement_method omega
_diffrn_radiation_detector CCD
_diffrn_radiation_monochromator 'Graphite Monochromator'
_diffrn_radiation_source 'Sealed Tube'
_diffrn_radiation_type MoK\a
_diffrn_radiation_wavelength 0.71073
_diffrn_reflns_av_R_equivalents 0.0221
_diffrn_reflns_av_sigmaI/netI 0.0306
_diffrn_reflns_limit_h_max 9
_diffrn_reflns_limit_h_min -9
_diffrn_reflns_limit_k_max 11
_diffrn_reflns_limit_k_min -11
_diffrn_reflns_limit_l_max 17
_diffrn_reflns_limit_l_min -16
_diffrn_reflns_number 9038
_diffrn_reflns_reduction_process 'Lp corrections applied'
_diffrn_reflns_theta_full 25.10
_diffrn_reflns_theta_max 25.10
_diffrn_reflns_theta_min 3.26
_diffrn_standards_decay_% 0
_diffrn_standards_interval_count 0
_diffrn_standards_interval_time 0
_diffrn_standards_number 0
_exptl_absorpt_coefficient_mu 1.765
_exptl_absorpt_correction_T_max 0.6975
_exptl_absorpt_correction_T_min 0.5175
_exptl_absorpt_correction_type multi-scan
_exptl_absorpt_process_details 'REQAB, Rigaku/MSC, The Woodlands, TX, USA, 1999.'
_exptl_crystal_colour colourless
_exptl_crystal_density_diffrn 1.312
_exptl_crystal_density_method 'not measured'
_exptl_crystal_description chip
_exptl_crystal_F_000 484
_exptl_crystal_size_max 0.43
_exptl_crystal_size_mid 0.29
_exptl_crystal_size_min 0.22
_refine_diff_density_max 0.517
_refine_diff_density_min -0.840
_refine_diff_density_rms 0.060
_refine_ls_extinction_method none
_refine_ls_goodness_of_fit_ref 1.081
_refine_ls_hydrogen_treatment constr
_refine_ls_matrix_type full
_refine_ls_number_parameters 277
_refine_ls_number_reflns 4179
_refine_ls_number_restraints 0
_refine_ls_restrained_S_all 1.081
_refine_ls_R_factor_all 0.0549
_refine_ls_R_factor_gt 0.0411
_refine_ls_shift/su_max 0.001
_refine_ls_shift/su_mean 0.000
_refine_ls_structure_factor_coef Fsqd
_refine_ls_weighting_details 'calc w=1/[\s^2^(Fo^2^)+(0.0506P)^2^+0.7687P] where P=(Fo^2^+2Fc^2^)/3'
_refine_ls_weighting_scheme calc
_refine_ls_wR_factor_gt 0.0977
_refine_ls_wR_factor_ref 0.1097
_reflns_number_gt 3344
_reflns_number_total 4179
_reflns_threshold_expression >2sigma(I)
_cod_data_source_file ma2025144_si_002.cif
_cod_data_source_block sh-pro-a
_cod_original_sg_symbol_H-M P-1
_cod_database_code 1508270

loop_
_symmetry_equiv_pos_as_xyz
'x, y, z'
'-x, -y, -z'

loop_
_atom_site_label
_atom_site_type_symbol
_atom_site_fract_x
_atom_site_fract_y
_atom_site_fract_z
_atom_site_U_iso_or_equiv
_atom_site_adp_type
_atom_site_occupancy
_atom_site_symmetry_multiplicity
_atom_site_calc_flag
_atom_site_refinement_flags
Br1 Br 0.54203(5) 0.76521(4) 0.03504(2) 0.06108(17) Uani 1 1 d .
O1 O 0.1991(2) 0.3655(2) 0.37099(13) 0.0353(5) Uani 1 1 d .
O2 O -0.0251(2) 0.4928(2) 0.34082(14) 0.0395(5) Uani 1 1 d .
C1 C 0.2400(3) 0.5624(3) 0.27451(17) 0.0267(6) Uani 1 1 d .
C2 C 0.3340(3) 0.6803(3) 0.28844(17) 0.0265(6) Uani 1 1 d .
C3 C 0.4248(4) 0.7406(3) 0.21688(18) 0.0327(6) Uani 1 1 d .
H3 H 0.4899 0.8198 0.2261 0.039 Uiso 1 1 calc R
C4 C 0.4183(4) 0.6833(3) 0.13265(18) 0.0366(7) Uani 1 1 d .
C5 C 0.3254(4) 0.5674(3) 0.11709(18) 0.0350(6) Uani 1 1 d .
H5 H 0.3230 0.5302 0.0583 0.042 Uiso 1 1 calc R
C6 C 0.2358(3) 0.5056(3) 0.18811(17) 0.0293(6) Uani 1 1 d .
C7 C 0.1380(4) 0.3799(3) 0.16643(17) 0.0348(7) Uani 1 1 d .
C8 C -0.0234(4) 0.3960(4) 0.1377(2) 0.0470(8) Uani 1 1 d .
C9 C -0.1007(5) 0.5340(5) 0.1287(3) 0.0647(10) Uani 1 1 d .
H9A H -0.0487 0.5820 0.0787 0.078 Uiso 1 1 calc R
H9B H -0.0873 0.5854 0.1828 0.078 Uiso 1 1 calc R
H9C H -0.2158 0.5235 0.1190 0.078 Uiso 1 1 calc R
C10 C -0.1104(5) 0.2776(5) 0.1165(2) 0.0660(12) Uani 1 1 d .
H10 H -0.2199 0.2870 0.0978 0.079 Uiso 1 1 calc R
C11 C -0.0437(6) 0.1490(5) 0.1219(2) 0.0715(14) Uani 1 1 d .
C12 C -0.1436(8) 0.0214(6) 0.1009(3) 0.118(3) Uani 1 1 d .
H12A H -0.2256 0.0062 0.1482 0.142 Uiso 1 1 calc R
H12B H -0.0717 -0.0568 0.0961 0.142 Uiso 1 1 calc R
H12C H -0.1961 0.0348 0.0451 0.142 Uiso 1 1 calc R
C13 C 0.1155(6) 0.1358(4) 0.1476(2) 0.0616(12) Uani 1 1 d .
H13 H 0.1631 0.0467 0.1498 0.074 Uiso 1 1 calc R
C14 C 0.2111(4) 0.2500(3) 0.17096(18) 0.0415(8) Uani 1 1 d .
C15 C 0.3827(5) 0.2311(4) 0.2006(2) 0.0546(9) Uani 1 1 d .
H15A H 0.4536 0.2974 0.1709 0.065 Uiso 1 1 calc R
H15B H 0.4203 0.1402 0.1854 0.065 Uiso 1 1 calc R
H15C H 0.3843 0.2435 0.2644 0.065 Uiso 1 1 calc R
C16 C 0.0613(4) 0.3001(3) 0.4155(2) 0.0454(8) Uani 1 1 d .
H16A H 0.0576 0.3192 0.4808 0.054 Uiso 1 1 calc R
H16B H 0.0651 0.1995 0.4062 0.054 Uiso 1 1 calc R
C17 C -0.0819(4) 0.3620(3) 0.3725(2) 0.0422(7) Uani 1 1 d .
H17A H -0.1164 0.3045 0.3220 0.051 Uiso 1 1 calc R
H17B H -0.1761 0.3725 0.4165 0.051 Uiso 1 1 calc R
C18 C 0.1447(3) 0.5005(3) 0.35471(17) 0.0295(6) Uani 1 1 d .
H18 H 0.1622 0.5579 0.4090 0.035 Uiso 1 1 calc R
C19 C 0.5933(4) 0.6092(3) 0.4113(2) 0.0391(7) Uani 1 1 d .
H19A H 0.5409 0.5272 0.3915 0.047 Uiso 1 1 calc R
H19B H 0.6559 0.5885 0.4627 0.047 Uiso 1 1 calc R
H19C H 0.6653 0.6442 0.3637 0.047 Uiso 1 1 calc R
C20 C 0.4644(3) 0.7154(3) 0.43621(18) 0.0269(5) Uani 1 1 d .
C21 C 0.4696(3) 0.7838(3) 0.51849(17) 0.0289(6) Uani 1 1 d .
H21 H 0.5534 0.7607 0.5583 0.035 Uiso 1 1 calc R
C22 C 0.3557(3) 0.8843(3) 0.54325(17) 0.0275(6) Uani 1 1 d .
C23 C 0.3630(4) 0.9569(3) 0.63272(18) 0.0352(6) Uani 1 1 d .
H23A H 0.3058 1.0431 0.6299 0.042 Uiso 1 1 calc R
H23B H 0.4758 0.9729 0.6458 0.042 Uiso 1 1 calc R
H23C H 0.3119 0.9008 0.6792 0.042 Uiso 1 1 calc R
C24 C 0.2335(3) 0.9159(3) 0.48471(18) 0.0286(6) Uani 1 1 d .
H24 H 0.1556 0.9854 0.5008 0.034 Uiso 1 1 calc R
C25 C 0.2218(3) 0.8482(3) 0.40256(18) 0.0282(6) Uani 1 1 d .
C26 C 0.0839(4) 0.8818(3) 0.3420(2) 0.0402(7) Uani 1 1 d .
H26A H 0.1273 0.8920 0.2813 0.048 Uiso 1 1 calc R
H26B H 0.0318 0.9660 0.3612 0.048 Uiso 1 1 calc R
H26C H 0.0046 0.8089 0.3448 0.048 Uiso 1 1 calc R
C27 C 0.3396(3) 0.7486(2) 0.37860(16) 0.0247(5) Uani 1 1 d .

loop_
_atom_site_aniso_label
_atom_site_aniso_U_11
_atom_site_aniso_U_22
_atom_site_aniso_U_33
_atom_site_aniso_U_23
_atom_site_aniso_U_13
_atom_site_aniso_U_12
Br1 0.0837(3) 0.0719(3) 0.02695(18) 0.00451(15) 0.00699(16) -0.0454(2)
O1 0.0330(11) 0.0392(11) 0.0330(10) 0.0123(8) 0.0054(8) -0.0004(8)
O2 0.0302(11) 0.0346(10) 0.0527(12) 0.0114(9) 0.0072(9) -0.0030(8)
C1 0.0273(14) 0.0299(13) 0.0231(12) -0.0006(10) -0.0013(11) -0.0060(11)
C2 0.0287(14) 0.0274(13) 0.0236(12) -0.0008(10) -0.0022(11) -0.0044(10)
C3 0.0373(16) 0.0319(14) 0.0288(14) -0.0010(11) -0.0008(12) -0.0131(12)
C4 0.0458(18) 0.0415(15) 0.0222(13) 0.0049(11) 0.0023(12) -0.0173(13)
C5 0.0426(17) 0.0415(15) 0.0210(12) -0.0030(11) -0.0018(12) -0.0116(13)
C6 0.0307(15) 0.0331(14) 0.0241(12) -0.0005(10) -0.0023(11) -0.0088(11)
C7 0.0446(18) 0.0403(16) 0.0193(12) -0.0039(11) 0.0016(12) -0.0166(13)
C8 0.0426(19) 0.068(2) 0.0308(15) -0.0063(14) -0.0011(13) -0.0225(16)
C9 0.044(2) 0.091(3) 0.059(2) -0.001(2) -0.0124(18) -0.003(2)
C10 0.063(3) 0.096(3) 0.0393(19) -0.0158(19) -0.0012(17) -0.048(2)
C11 0.092(3) 0.085(3) 0.0367(18) -0.0193(19) 0.010(2) -0.061(3)
C12 0.163(6) 0.113(4) 0.075(3) -0.045(3) 0.032(3) -0.106(4)
C13 0.112(4) 0.0409(18) 0.0299(16) -0.0078(13) 0.0155(19) -0.029(2)
C14 0.068(2) 0.0374(16) 0.0186(13) -0.0032(11) 0.0009(13) -0.0146(14)
C15 0.085(3) 0.0500(19) 0.0290(15) -0.0044(14) -0.0017(17) 0.0125(18)
C16 0.0426(19) 0.0388(16) 0.0533(19) 0.0120(14) 0.0122(15) -0.0064(13)
C17 0.0351(17) 0.0423(16) 0.0487(18) 0.0114(14) 0.0028(14) -0.0136(13)
C18 0.0317(15) 0.0298(13) 0.0265(13) -0.0035(10) 0.0029(11) -0.0063(11)
C19 0.0405(18) 0.0415(16) 0.0356(15) -0.0063(12) -0.0040(13) 0.0102(13)
C20 0.0260(14) 0.0255(12) 0.0291(13) -0.0013(10) 0.0015(11) -0.0033(10)
C21 0.0278(14) 0.0328(14) 0.0261(13) -0.0001(11) -0.0020(11) -0.0052(11)
C22 0.0297(14) 0.0256(12) 0.0269(13) -0.0010(10) 0.0036(11) -0.0070(10)
C23 0.0396(17) 0.0364(15) 0.0297(14) -0.0060(11) -0.0012(12) -0.0054(12)
C24 0.0296(15) 0.0244(12) 0.0316(13) -0.0012(10) 0.0018(11) -0.0035(10)
C25 0.0283(14) 0.0271(13) 0.0292(13) 0.0023(10) -0.0012(11) -0.0056(10)
C26 0.0409(18) 0.0439(17) 0.0363(15) -0.0006(13) -0.0091(13) 0.0082(13)
C27 0.0267(14) 0.0235(12) 0.0240(12) -0.0012(10) -0.0006(10) -0.0074(10)

loop_
_atom_type_symbol
_atom_type_description
_atom_type_scat_dispersion_real
_atom_type_scat_dispersion_imag
_atom_type_scat_source
C C 0.0033 0.0016 'International Tables Vol C Tables 4.2.6.8 and 6.1.1.4'
H H 0.0000 0.0000 'International Tables Vol C Tables 4.2.6.8 and 6.1.1.4'
O O 0.0106 0.0060 'International Tables Vol C Tables 4.2.6.8 and 6.1.1.4'
Br Br -0.2901 2.4595 'International Tables Vol C Tables 4.2.6.8 and 6.1.1.4'

loop_
_geom_angle_atom_site_label_1
_geom_angle_atom_site_label_2
_geom_angle_atom_site_label_3
_geom_angle
C18 O1 C16 104.4(2)
C18 O2 C17 107.9(2)
C2 C1 C6 119.9(2)
C2 C1 C18 118.0(2)
C6 C1 C18 122.1(2)
C3 C2 C1 120.2(2)
C3 C2 C27 117.2(2)
C1 C2 C27 122.5(2)
C4 C3 C2 118.8(2)
C4 C3 H3 120.6
C2 C3 H3 120.6
C3 C4 C5 122.0(2)
C3 C4 Br1 118.9(2)
C5 C4 Br1 119.1(2)
C4 C5 C6 119.6(2)
C4 C5 H5 120.2
C6 C5 H5 120.2
C5 C6 C1 119.4(2)
C5 C6 C7 116.8(2)
C1 C6 C7 123.8(2)
C14 C7 C8 121.1(3)
C14 C7 C6 119.7(3)
C8 C7 C6 119.2(3)
C10 C8 C7 118.0(4)
C10 C8 C9 120.2(4)
C7 C8 C9 121.8(3)
C8 C9 H9A 109.5
C8 C9 H9B 109.5
H9A C9 H9B 109.5
C8 C9 H9C 109.5
H9A C9 H9C 109.5
H9B C9 H9C 109.5
C11 C10 C8 122.4(4)
C11 C10 H10 118.8
C8 C10 H10 118.8
C10 C11 C13 118.7(3)
C10 C11 C12 121.2(5)
C13 C11 C12 120.1(5)
C11 C12 H12A 109.5
C11 C12 H12B 109.5
H12A C12 H12B 109.5
C11 C12 H12C 109.5
H12A C12 H12C 109.5
H12B C12 H12C 109.5
C11 C13 C14 122.3(4)
C11 C13 H13 118.8
C14 C13 H13 118.8
C7 C14 C13 117.5(3)
C7 C14 C15 121.8(3)
C13 C14 C15 120.7(3)
C14 C15 H15A 109.5
C14 C15 H15B 109.5
H15A C15 H15B 109.5
C14 C15 H15C 109.5
H15A C15 H15C 109.5
H15B C15 H15C 109.5
O1 C16 C17 103.7(2)
O1 C16 H16A 111.0
C17 C16 H16A 111.0
O1 C16 H16B 111.0
C17 C16 H16B 111.0
H16A C16 H16B 109.0
O2 C17 C16 104.7(2)
O2 C17 H17A 110.8
C16 C17 H17A 110.8
O2 C17 H17B 110.8
C16 C17 H17B 110.8
H17A C17 H17B 108.9
O2 C18 O1 106.9(2)
O2 C18 C1 112.0(2)
O1 C18 C1 110.5(2)
O2 C18 H18 109.1
O1 C18 H18 109.1
C1 C18 H18 109.1
C20 C19 H19A 109.5
C20 C19 H19B 109.5
H19A C19 H19B 109.5
C20 C19 H19C 109.5
H19A C19 H19C 109.5
H19B C19 H19C 109.5
C27 C20 C21 118.8(2)
C27 C20 C19 121.5(2)
C21 C20 C19 119.7(3)
C22 C21 C20 121.6(3)
C22 C21 H21 119.2
C20 C21 H21 119.2
C21 C22 C24 118.5(2)
C21 C22 C23 120.9(3)
C24 C22 C23 120.6(2)
C22 C23 H23A 109.5
C22 C23 H23B 109.5
H23A C23 H23B 109.5
C22 C23 H23C 109.5
H23A C23 H23C 109.5
H23B C23 H23C 109.5
C22 C24 C25 121.8(2)
C22 C24 H24 119.1
C25 C24 H24 119.1
C27 C25 C24 118.6(2)
C27 C25 C26 121.0(2)
C24 C25 C26 120.4(2)
C25 C26 H26A 109.5
C25 C26 H26B 109.5
H26A C26 H26B 109.5
C25 C26 H26C 109.5
H26A C26 H26C 109.5
H26B C26 H26C 109.5
C20 C27 C25 120.7(2)
C20 C27 C2 120.1(2)
C25 C27 C2 119.2(2)

loop_
_geom_bond_atom_site_label_1
_geom_bond_atom_site_label_2
_geom_bond_distance
Br1 C4 1.903(3)
O1 C18 1.410(3)
O1 C16 1.426(3)
O2 C18 1.408(3)
O2 C17 1.427(3)
C1 C2 1.402(4)
C1 C6 1.405(4)
C1 C18 1.517(3)
C2 C3 1.397(4)
C2 C27 1.503(3)
C3 C4 1.379(4)
C3 H3 0.9500
C4 C5 1.386(4)
C5 C6 1.392(4)
C5 H5 0.9500
C6 C7 1.506(4)
C7 C14 1.398(4)
C7 C8 1.408(5)
C8 C10 1.398(5)
C8 C9 1.490(5)
C9 H9A 0.9599
C9 H9B 0.9599
C9 H9C 0.9599
C10 C11 1.367(7)
C10 H10 0.9500
C11 C13 1.373(7)
C11 C12 1.527(5)
C12 H12A 0.9599
C12 H12B 0.9599
C12 H12C 0.9599
C13 C14 1.412(5)
C13 H13 0.9500
C14 C15 1.494(5)
C15 H15A 0.9599
C15 H15B 0.9599
C15 H15C 0.9599
C16 C17 1.481(5)
C16 H16A 0.9900
C16 H16B 0.9900
C17 H17A 0.9900
C17 H17B 0.9900
C18 H18 1.0000
C19 C20 1.506(4)
C19 H19A 0.9599
C19 H19B 0.9599
C19 H19C 0.9599
C20 C27 1.395(4)
C20 C21 1.399(4)
C21 C22 1.385(4)
C21 H21 0.9500
C22 C24 1.385(4)
C22 C23 1.515(4)
C23 H23A 0.9599
C23 H23B 0.9599
C23 H23C 0.9599
C24 C25 1.399(4)
C24 H24 0.9500
C25 C27 1.398(4)
C25 C26 1.506(4)
C26 H26A 0.9599
C26 H26B 0.9599
C26 H26C 0.9599

loop_
_cod_related_entry_id
_cod_related_entry_database
_cod_related_entry_code
1 ChemSpider 30651973
